data_4503002
loop_
_publ_author_name
'Bisht, Kamal Kumar'
'Kathalikkattil, Amal Cherian'
'Suresh, Eringathodi'

_publ_section_title
;
 Hydrogen-Bonded One- and Two-Dimensional Hybrid Water-Chloride Motifs
;
_journal_issue 2
_journal_name_full 'Crystal Growth &amp; Design'
_journal_page_first 556
_journal_paper_doi 10.1021/cg2014094
_journal_volume 12
_journal_year 2012
_chemical_formula_sum 'C20 H28 Cl2 N2 O5'
_chemical_formula_weight 447.34
_chemical_name_systematic
; 
 ? 
;
_space_group_IT_number 14
_symmetry_cell_setting monoclinic
_symmetry_space_group_name_Hall '-P 2yn'
_symmetry_space_group_name_H-M 'P 1 21/n 1'
_atom_sites_solution_hydrogens geom
_atom_sites_solution_primary direct
_atom_sites_solution_secondary difmap
_audit_creation_method SHELXL-97
_cell_angle_alpha 90.00
_cell_angle_beta 105.083(2)
_cell_angle_gamma 90.00
_cell_formula_units_Z 4
_cell_length_a 11.0714(14)
_cell_length_b 15.225(2)
_cell_length_c 13.2635(17)
_cell_measurement_temperature 100(2)
_cell_volume 2158.7(5)
_computing_cell_refinement 'BRUKER SMART'
_computing_data_collection 'BRUKER SMART'
_computing_data_reduction 'BRUKER SAINT'
_computing_molecular_graphics ORTEP
_computing_structure_refinement 'SHELXL-97 (Sheldrick, 1997)'
_computing_structure_solution 'SHELXS-97 (Sheldrick, 1990)'
_diffrn_ambient_temperature 100(2)
_diffrn_measured_fraction_theta_full 0.875
_diffrn_measured_fraction_theta_max 0.875
_diffrn_measurement_device_type 'BRUKER SMART APEX CCD DIFFRACTOMETER'
_diffrn_measurement_method 'OMEGA-PHI SCAN'
_diffrn_radiation_monochromator graphite
_diffrn_radiation_source 'fine-focus sealed tube'
_diffrn_radiation_type MoK\a
_diffrn_radiation_wavelength 0.71073
_diffrn_reflns_av_R_equivalents 0.0347
_diffrn_reflns_av_sigmaI/netI 0.0429
_diffrn_reflns_limit_h_max 13
_diffrn_reflns_limit_h_min -14
_diffrn_reflns_limit_k_max 18
_diffrn_reflns_limit_k_min -19
_diffrn_reflns_limit_l_max 8
_diffrn_reflns_limit_l_min -17
_diffrn_reflns_number 12322
_diffrn_reflns_theta_full 28.37
_diffrn_reflns_theta_max 28.37
_diffrn_reflns_theta_min 2.08
_exptl_absorpt_coefficient_mu 0.334
_exptl_absorpt_correction_T_max 0.9181
_exptl_absorpt_correction_T_min 0.8479
_exptl_absorpt_correction_type multi-scan
_exptl_absorpt_process_details 'BRUKER SADABS'
_exptl_crystal_colour COLOURLESS
_exptl_crystal_density_diffrn 1.376
_exptl_crystal_density_method 'not measured'
_exptl_crystal_description BLOCKS
_exptl_crystal_F_000 944
_exptl_crystal_size_max 0.51
_exptl_crystal_size_mid 0.34
_exptl_crystal_size_min 0.26
_refine_diff_density_max 0.467
_refine_diff_density_min -0.274
_refine_diff_density_rms 0.076
_refine_ls_extinction_method none
_refine_ls_goodness_of_fit_ref 1.086
_refine_ls_hydrogen_treatment mixed
_refine_ls_matrix_type full
_refine_ls_number_parameters 288
_refine_ls_number_reflns 4905
_refine_ls_number_restraints 0
_refine_ls_restrained_S_all 1.086
_refine_ls_R_factor_all 0.0587
_refine_ls_R_factor_gt 0.0500
_refine_ls_shift/su_max 0.000
_refine_ls_shift/su_mean 0.000
_refine_ls_structure_factor_coef Fsqd
_refine_ls_weighting_details 'calc w=1/[\s^2^(Fo^2^)+(0.0580P)^2^+1.3706P] where P=(Fo^2^+2Fc^2^)/3'
_refine_ls_weighting_scheme calc
_refine_ls_wR_factor_gt 0.1187
_refine_ls_wR_factor_ref 0.1234
_reflns_number_gt 4233
_reflns_number_total 4905
_reflns_threshold_expression >2sigma(I)
_cod_data_source_file cg2014094_si_001.cif
_cod_data_source_block e1nim
_cod_depositor_comments
;
The following automatic conversions were performed:

'_symmetry_cell_setting' value 'Monoclinic' changed to 'monoclinic'
according to /home/saulius/struct/CIF-dictionaries/cif_core.dic
dictionary named 'cif_core.dic' version 2.4.1 from
2010-06-29.

'_exptl_absorpt_correction_type' value 'MULTI-SCAN'
changed to 'multi-scan' according to
/home/saulius/struct/CIF-dictionaries/cif_core.dic dictionary named
'cif_core.dic' version 2.4.1 from 2010-06-29.

Automatic conversion script
Id: cif_fix_values 1715 2011-07-08 13:25:40Z adriana 
;
_cod_original_sg_symbol_H-M P21/n
_cod_database_code 4503002

loop_
_symmetry_equiv_pos_as_xyz
'x, y, z'
'-x+1/2, y+1/2, -z+1/2'
'-x, -y, -z'
'x-1/2, -y-1/2, z-1/2'

loop_
_atom_site_label
_atom_site_type_symbol
_atom_site_fract_x
_atom_site_fract_y
_atom_site_fract_z
_atom_site_U_iso_or_equiv
_atom_site_adp_type
_atom_site_occupancy
_atom_site_calc_flag
_atom_site_refinement_flags
Cl1 Cl 0.91604(5) 0.24397(3) 0.36016(4) 0.02395(14) Uani 1 d .
Cl2 Cl 0.13427(4) 0.23523(3) 0.09882(4) 0.02074(13) Uani 1 d .
O1 O 0.48448(15) 0.20676(9) 1.09648(12) 0.0257(3) Uani 1 d .
H1 H 0.4564 0.2078 1.0329 0.038 Uiso 1 calc R
O2 O -0.26583(13) 0.80976(9) 0.67053(11) 0.0222(3) Uani 1 d .
H2 H -0.2233 0.8054 0.7310 0.033 Uiso 1 calc R
O3 O 0.68608(18) 0.34656(13) 0.39423(15) 0.0366(4) Uani 1 d .
O4 O 0.86881(19) 0.17213(13) 0.12556(16) 0.0381(4) Uani 1 d .
O5 O 0.78848(17) 0.52134(15) 0.40598(14) 0.0355(4) Uani 1 d .
N2 N -0.16184(15) 0.55112(11) 0.63937(12) 0.0162(3) Uani 1 d .
N1 N 0.35329(15) 0.45918(11) 1.10879(12) 0.0160(3) Uani 1 d .
C1 C 0.42872(19) 0.53029(13) 1.12828(15) 0.0195(4) Uani 1 d .
H1A H 0.3945 0.5862 1.1265 0.023 Uiso 1 calc R
C2 C 0.5566(2) 0.51960(14) 1.15082(16) 0.0226(4) Uani 1 d .
H2A H 0.6091 0.5683 1.1646 0.027 Uiso 1 calc R
C3 C 0.60658(19) 0.43579(14) 1.15283(16) 0.0216(4) Uani 1 d .
H3 H 0.6928 0.4280 1.1702 0.026 Uiso 1 calc R
C4 C 0.52701(18) 0.36318(13) 1.12868(15) 0.0183(4) Uani 1 d .
C5 C 0.39981(18) 0.37719(12) 1.10759(15) 0.0173(4) Uani 1 d .
H5 H 0.3454 0.3296 1.0924 0.021 Uiso 1 calc R
C6 C 0.21426(18) 0.47122(13) 1.08785(15) 0.0179(4) Uani 1 d .
H6A H 0.1971 0.5207 1.1280 0.021 Uiso 1 calc R
H6B H 0.1779 0.4192 1.1104 0.021 Uiso 1 calc R
C7 C 0.15437(17) 0.48699(12) 0.97346(15) 0.0162(4) Uani 1 d .
C8 C 0.13622(19) 0.41816(13) 0.90181(16) 0.0213(4) Uani 1 d .
H8 H 0.1626 0.3618 0.9244 0.026 Uiso 1 calc R
C9 C 0.07925(19) 0.43297(13) 0.79728(16) 0.0204(4) Uani 1 d .
H9 H 0.0675 0.3866 0.7501 0.024 Uiso 1 calc R
C10 C 0.03935(17) 0.51719(13) 0.76239(15) 0.0164(4) Uani 1 d .
C11 C 0.05862(18) 0.58619(13) 0.83352(16) 0.0185(4) Uani 1 d .
H11 H 0.0331 0.6426 0.8107 0.022 Uiso 1 calc R
C12 C 0.11573(18) 0.57127(13) 0.93840(16) 0.0184(4) Uani 1 d .
H12 H 0.1282 0.6178 0.9855 0.022 Uiso 1 calc R
C13 C -0.02655(17) 0.53239(13) 0.64856(15) 0.0170(4) Uani 1 d .
H13A H 0.0113 0.5816 0.6218 0.020 Uiso 1 calc R
H13B H -0.0188 0.4807 0.6079 0.020 Uiso 1 calc R
C14 C -0.24225(19) 0.48301(13) 0.63066(15) 0.0186(4) Uani 1 d .
H14 H -0.2143 0.4258 0.6268 0.022 Uiso 1 calc R
C15 C -0.36540(19) 0.49858(13) 0.62758(16) 0.0207(4) Uani 1 d .
H15 H -0.4214 0.4520 0.6206 0.025 Uiso 1 calc R
C16 C -0.40587(19) 0.58405(13) 0.63486(15) 0.0195(4) Uani 1 d .
H16 H -0.4888 0.5948 0.6340 0.023 Uiso 1 calc R
C17 C -0.32179(18) 0.65407(13) 0.64350(14) 0.0170(4) Uani 1 d .
C18 C -0.19963(18) 0.63501(13) 0.64415(15) 0.0174(4) Uani 1 d .
H18 H -0.1426 0.6805 0.6479 0.021 Uiso 1 calc R
C19 C 0.5789(2) 0.27115(14) 1.12679(18) 0.0242(4) Uani 1 d .
H19A H 0.6316 0.2698 1.0787 0.029 Uiso 1 calc R
H19B H 0.6308 0.2569 1.1958 0.029 Uiso 1 calc R
C20 C -0.36450(19) 0.74758(13) 0.65238(17) 0.0208(4) Uani 1 d .
H20A H -0.4263 0.7630 0.5884 0.025 Uiso 1 calc R
H20B H -0.4047 0.7508 0.7091 0.025 Uiso 1 calc R
H3C H 0.675(3) 0.3229(19) 0.449(2) 0.041(8) Uiso 1 d .
H3D H 0.740(3) 0.3215(19) 0.382(2) 0.036(8) Uiso 1 d .
H4C H 0.881(3) 0.194(2) 0.187(3) 0.060(10) Uiso 1 d .
H4D H 0.929(3) 0.1863(19) 0.113(2) 0.035(8) Uiso 1 d .
H5C H 0.751(3) 0.475(3) 0.400(3) 0.062(12) Uiso 1 d .
H5D H 0.735(4) 0.562(3) 0.395(3) 0.076(13) Uiso 1 d .

loop_
_atom_site_aniso_label
_atom_site_aniso_U_11
_atom_site_aniso_U_22
_atom_site_aniso_U_33
_atom_site_aniso_U_23
_atom_site_aniso_U_13
_atom_site_aniso_U_12
Cl1 0.0277(3) 0.0209(2) 0.0253(3) -0.00163(19) 0.0104(2) -0.00083(19)
Cl2 0.0201(2) 0.0195(2) 0.0224(2) 0.00087(18) 0.00516(19) -0.00033(18)
O1 0.0305(8) 0.0191(7) 0.0254(8) 0.0017(6) 0.0037(7) 0.0027(6)
O2 0.0209(8) 0.0196(7) 0.0237(7) 0.0022(6) 0.0016(6) -0.0013(6)
O3 0.0291(9) 0.0477(11) 0.0364(10) 0.0156(9) 0.0148(8) 0.0164(8)
O4 0.0339(10) 0.0502(11) 0.0340(10) -0.0126(9) 0.0154(8) -0.0157(9)
O5 0.0260(9) 0.0475(12) 0.0337(10) 0.0018(9) 0.0089(7) 0.0062(9)
N2 0.0149(8) 0.0191(8) 0.0136(8) 0.0009(6) 0.0019(6) 0.0002(6)
N1 0.0137(8) 0.0197(8) 0.0145(8) 0.0008(6) 0.0033(6) 0.0005(6)
C1 0.0241(10) 0.0166(9) 0.0185(9) -0.0011(7) 0.0066(8) -0.0024(8)
C2 0.0230(10) 0.0228(10) 0.0214(10) -0.0003(8) 0.0049(8) -0.0077(8)
C3 0.0161(10) 0.0287(11) 0.0198(10) 0.0014(8) 0.0044(8) -0.0020(8)
C4 0.0183(10) 0.0215(10) 0.0158(9) 0.0025(8) 0.0057(7) 0.0021(8)
C5 0.0186(10) 0.0167(9) 0.0162(9) 0.0004(7) 0.0039(7) -0.0007(7)
C6 0.0151(9) 0.0215(9) 0.0171(9) 0.0009(8) 0.0042(7) 0.0016(7)
C7 0.0116(9) 0.0203(9) 0.0174(9) 0.0009(7) 0.0050(7) -0.0002(7)
C8 0.0224(10) 0.0171(9) 0.0233(10) 0.0011(8) 0.0037(8) 0.0027(8)
C9 0.0225(10) 0.0171(9) 0.0202(10) -0.0040(8) 0.0031(8) 0.0014(8)
C10 0.0122(9) 0.0202(9) 0.0173(9) 0.0002(7) 0.0046(7) 0.0002(7)
C11 0.0163(9) 0.0160(9) 0.0231(10) 0.0019(8) 0.0051(8) 0.0043(7)
C12 0.0173(9) 0.0174(9) 0.0205(10) -0.0047(8) 0.0048(8) 0.0009(7)
C13 0.0147(9) 0.0197(9) 0.0164(9) -0.0001(7) 0.0040(7) 0.0024(7)
C14 0.0211(10) 0.0170(9) 0.0164(9) -0.0009(7) 0.0025(8) -0.0021(8)
C15 0.0204(10) 0.0208(10) 0.0198(10) -0.0006(8) 0.0033(8) -0.0061(8)
C16 0.0152(9) 0.0246(10) 0.0176(9) 0.0014(8) 0.0025(7) -0.0013(8)
C17 0.0158(9) 0.0208(9) 0.0134(9) 0.0026(7) 0.0019(7) 0.0008(7)
C18 0.0187(10) 0.0167(9) 0.0159(9) 0.0020(7) 0.0032(7) -0.0011(7)
C19 0.0199(10) 0.0243(10) 0.0276(11) 0.0019(9) 0.0047(8) 0.0052(8)
C20 0.0187(10) 0.0193(10) 0.0240(10) 0.0025(8) 0.0046(8) 0.0008(8)

loop_
_atom_type_symbol
_atom_type_description
_atom_type_scat_dispersion_real
_atom_type_scat_dispersion_imag
_atom_type_scat_source
C C 0.0033 0.0016 'International Tables Vol C Tables 4.2.6.8 and 6.1.1.4'
H H 0.0000 0.0000 'International Tables Vol C Tables 4.2.6.8 and 6.1.1.4'
N N 0.0061 0.0033 'International Tables Vol C Tables 4.2.6.8 and 6.1.1.4'
O O 0.0106 0.0060 'International Tables Vol C Tables 4.2.6.8 and 6.1.1.4'
Cl Cl 0.1484 0.1585 'International Tables Vol C Tables 4.2.6.8 and 6.1.1.4'

loop_
_geom_angle_atom_site_label_1
_geom_angle_atom_site_label_2
_geom_angle_atom_site_label_3
_geom_angle
C19 O1 H1 109.5
C20 O2 H2 109.5
H3C O3 H3D 106(3)
H4C O4 H4D 99(3)
H5C O5 H5D 108(4)
C18 N2 C14 121.61(17)
C18 N2 C13 119.44(16)
C14 N2 C13 118.89(16)
C1 N1 C5 121.59(17)
C1 N1 C6 119.35(17)
C5 N1 C6 119.06(16)
N1 C1 C2 119.73(19)
N1 C1 H1A 120.1
C2 C1 H1A 120.1
C1 C2 C3 119.64(19)
C1 C2 H2A 120.2
C3 C2 H2A 120.2
C2 C3 C4 119.87(19)
C2 C3 H3 120.1
C4 C3 H3 120.1
C5 C4 C3 118.26(18)
C5 C4 C19 120.71(18)
C3 C4 C19 121.03(18)
N1 C5 C4 120.83(18)
N1 C5 H5 119.6
C4 C5 H5 119.6
N1 C6 C7 111.49(15)
N1 C6 H6A 109.3
C7 C6 H6A 109.3
N1 C6 H6B 109.3
C7 C6 H6B 109.3
H6A C6 H6B 108.0
C12 C7 C8 119.18(18)
C12 C7 C6 119.90(17)
C8 C7 C6 120.92(17)
C9 C8 C7 120.51(18)
C9 C8 H8 119.7
C7 C8 H8 119.7
C8 C9 C10 120.29(18)
C8 C9 H9 119.9
C10 C9 H9 119.9
C11 C10 C9 119.32(18)
C11 C10 C13 120.66(17)
C9 C10 C13 120.00(17)
C12 C11 C10 120.35(18)
C12 C11 H11 119.8
C10 C11 H11 119.8
C11 C12 C7 120.33(18)
C11 C12 H12 119.8
C7 C12 H12 119.8
N2 C13 C10 108.81(15)
N2 C13 H13A 109.9
C10 C13 H13A 109.9
N2 C13 H13B 109.9
C10 C13 H13B 109.9
H13A C13 H13B 108.3
N2 C14 C15 119.77(18)
N2 C14 H14 120.1
C15 C14 H14 120.1
C14 C15 C16 119.70(18)
C14 C15 H15 120.2
C16 C15 H15 120.2
C15 C16 C17 119.99(19)
C15 C16 H16 120.0
C17 C16 H16 120.0
C18 C17 C16 118.01(18)
C18 C17 C20 121.47(18)
C16 C17 C20 120.51(17)
N2 C18 C17 120.88(18)
N2 C18 H18 119.6
C17 C18 H18 119.6
O1 C19 C4 112.97(17)
O1 C19 H19A 109.0
C4 C19 H19A 109.0
O1 C19 H19B 109.0
C4 C19 H19B 109.0
H19A C19 H19B 107.8
O2 C20 C17 113.49(16)
O2 C20 H20A 108.9
C17 C20 H20A 108.9
O2 C20 H20B 108.9
C17 C20 H20B 108.9
H20A C20 H20B 107.7

loop_
_geom_bond_atom_site_label_1
_geom_bond_atom_site_label_2
_geom_bond_distance
O1 C19 1.413(3)
O1 H1 0.8200
O2 C20 1.418(2)
O2 H2 0.8200
O3 H3C 0.85(3)
O3 H3D 0.76(3)
O4 H4C 0.85(4)
O4 H4D 0.76(3)
O5 H5C 0.82(4)
O5 H5D 0.84(4)
N2 C18 1.351(2)
N2 C14 1.352(2)
N2 C13 1.498(2)
N1 C1 1.351(3)
N1 C5 1.352(2)
N1 C6 1.503(2)
C1 C2 1.378(3)
C1 H1A 0.9300
C2 C3 1.389(3)
C2 H2A 0.9300
C3 C4 1.398(3)
C3 H3 0.9300
C4 C5 1.379(3)
C4 C19 1.517(3)
C5 H5 0.9300
C6 C7 1.509(3)
C6 H6A 0.9700
C6 H6B 0.9700
C7 C12 1.394(3)
C7 C8 1.394(3)
C8 C9 1.384(3)
C8 H8 0.9300
C9 C10 1.395(3)
C9 H9 0.9300
C10 C11 1.391(3)
C10 C13 1.514(3)
C11 C12 1.389(3)
C11 H11 0.9300
C12 H12 0.9300
C13 H13A 0.9700
C13 H13B 0.9700
C14 C15 1.374(3)
C14 H14 0.9300
C15 C16 1.388(3)
C15 H15 0.9300
C16 C17 1.400(3)
C16 H16 0.9300
C17 C18 1.381(3)
C17 C20 1.514(3)
C18 H18 0.9300
C19 H19A 0.9700
C19 H19B 0.9700
C20 H20A 0.9700
C20 H20B 0.9700
